data_7027625
loop_
_publ_author_name
'Moubaraki, Boujemaa'
'Murray, Keith S.'
'Ranford, John D.'
'Vittal, Jagadese J.'
'Wang, Xiaobai'
'Xu, Yan'

_publ_section_title
;
 Preparation, characterisation and structures of copper(II) complexes of
 an asymmetric anti-cancer drug analogue&#x200A;&#x2020;
;
_journal_issue 20
_journal_name_full 'Journal of the Chemical Society, Dalton Transactions'
_journal_page_first 3573
_journal_paper_doi 10.1039/a905020e
_journal_year 1999
_chemical_formula_sum 'C13 H13 Cu N9 O9 S'
_chemical_formula_weight 534.92
_chemical_name_systematic
; 
 ? 
;
_space_group_IT_number 14
_symmetry_cell_setting monoclinic
_symmetry_space_group_name_Hall '-P 2ybc'
_symmetry_space_group_name_H-M 'P 1 21/c 1'
_atom_sites_solution_hydrogens geom
_atom_sites_solution_primary direct
_atom_sites_solution_secondary difmap
_audit_creation_method SHELXL-97
_cell_angle_alpha 90.00
_cell_angle_beta 95.604(1)
_cell_angle_gamma 90.00
_cell_formula_units_Z 4
_cell_length_a 8.2376(1)
_cell_length_b 18.0917(1)
_cell_length_c 13.2848(2)
_cell_measurement_temperature 293(2)
_cell_volume 1970.40(4)
_computing_cell_refinement 'SAINT (Siemens, 1996)'
_computing_data_collection 'SMART (Siemens, 1996)'
_computing_data_reduction 'SAINT (Siemens, 1996)'
_computing_molecular_graphics 'SHELXTL (Siemens, 1996)'
_computing_publication_material 'SHELXTL (Siemens, 1996)'
_computing_structure_refinement 'SHELXTL (Siemens, 1996)'
_computing_structure_solution 'SHELXS-86 (Sheldrick, 1990)'
_diffrn_ambient_temperature 293(2)
_diffrn_measured_fraction_theta_full 0.909
_diffrn_measured_fraction_theta_max 0.909
_diffrn_measurement_device_type 'Bruker AXS CCD Diffractometer'
_diffrn_measurement_method '\w-scans '
_diffrn_radiation_monochromator graphite
_diffrn_radiation_source 'fine-focus sealed tube'
_diffrn_radiation_type MoK\a
_diffrn_radiation_wavelength 0.71073
_diffrn_reflns_av_R_equivalents 0.0218
_diffrn_reflns_av_sigmaI/netI 0.0291
_diffrn_reflns_limit_h_max 10
_diffrn_reflns_limit_h_min -11
_diffrn_reflns_limit_k_max 24
_diffrn_reflns_limit_k_min -24
_diffrn_reflns_limit_l_max 18
_diffrn_reflns_limit_l_min -7
_diffrn_reflns_number 12952
_diffrn_reflns_theta_full 29.35
_diffrn_reflns_theta_max 29.35
_diffrn_reflns_theta_min 1.91
_exptl_absorpt_coefficient_mu 1.287
_exptl_absorpt_correction_T_max 0.8252
_exptl_absorpt_correction_T_min 0.7025
_exptl_absorpt_correction_type empirical
_exptl_absorpt_process_details 'SADABS (Sheldrick, 1996)'
_exptl_crystal_colour 'dark green'
_exptl_crystal_density_diffrn 1.803
_exptl_crystal_density_meas ?
_exptl_crystal_density_method 'not measured'
_exptl_crystal_description 'long rods'
_exptl_crystal_F_000 1084
_exptl_crystal_size_max 0.2
_exptl_crystal_size_mid 0.23
_exptl_crystal_size_min 0.30
_refine_diff_density_max 1.473
_refine_diff_density_min -0.379
_refine_diff_density_rms 0.063
_refine_ls_extinction_coef 0.0009(6)
_refine_ls_extinction_expression Fc^*^=kFc[1+0.001xFc^2^\l^3^/sin(2\q)]^-1/4^
_refine_ls_extinction_method SHELXL
_refine_ls_goodness_of_fit_ref 1.030
_refine_ls_hydrogen_treatment mixed
_refine_ls_matrix_type full
_refine_ls_number_parameters 317
_refine_ls_number_reflns 4935
_refine_ls_number_restraints 0
_refine_ls_restrained_S_all 1.030
_refine_ls_R_factor_all 0.0551
_refine_ls_R_factor_gt 0.0384
_refine_ls_shift/su_max 0.001
_refine_ls_shift/su_mean 0.000
_refine_ls_structure_factor_coef Fsqd
_refine_ls_weighting_details 'calc w=1/[\s^2^(Fo^2^)+(0.0464P)^2^+1.5579P] where P=(Fo^2^+2Fc^2^)/3'
_refine_ls_weighting_scheme calc
_refine_ls_wR_factor_gt 0.0932
_refine_ls_wR_factor_ref 0.1028
_reflns_number_gt 3879
_reflns_number_total 4935
_reflns_threshold_expression >2sigma(I)
_cod_data_source_file 905020Esup1.cif
_cod_data_source_block jdr6
_cod_depositor_comments
;
The following automatic conversions were performed:

'_exptl_crystal_density_meas' value 'not measured' was changed to '?'
- the value is perceived as not measured.

Automatic conversion script
Id: cif_fix_values 3008 2015-01-20 13:52:24Z robertas 
;
_cod_original_sg_symbol_H-M P2(1)/c
_cod_database_code 7027625

loop_
_symmetry_equiv_pos_as_xyz
'x, y, z'
'-x, y+1/2, -z+1/2'
'-x, -y, -z'
'x, -y-1/2, z-1/2'

loop_
_atom_site_label
_atom_site_type_symbol
_atom_site_fract_x
_atom_site_fract_y
_atom_site_fract_z
_atom_site_U_iso_or_equiv
_atom_site_adp_type
_atom_site_occupancy
_atom_site_symmetry_multiplicity
_atom_site_calc_flag
_atom_site_refinement_flags
_atom_site_disorder_assembly
_atom_site_disorder_group
Cu1 Cu 0.03157(4) 0.635478(15) 0.66060(2) 0.03485(11) Uani 1 1 d . . .
S1 S 0.14542(8) 0.52764(3) 0.61218(5) 0.03694(15) Uani 1 1 d . A .
N1 N 0.0062(3) 0.74275(11) 0.69598(16) 0.0377(5) Uani 1 1 d . A .
C1 C 0.0766(3) 0.78849(13) 0.63204(19) 0.0359(5) Uani 1 1 d . . .
C2 C 0.0759(4) 0.86412(13) 0.6436(2) 0.0435(6) Uani 1 1 d . A .
H2 H 0.1221 0.8947 0.5979 0.052 Uiso 1 1 calc R . .
C3 C 0.0046(4) 0.89354(14) 0.7249(2) 0.0483(7) Uani 1 1 d . . .
H3 H 0.0048 0.9444 0.7354 0.058 Uiso 1 1 calc R A .
C4 C -0.0667(4) 0.84716(15) 0.7900(2) 0.0478(7) Uani 1 1 d . A .
H4 H -0.1148 0.8662 0.8450 0.057 Uiso 1 1 calc R . .
C5 C -0.0654(4) 0.77189(14) 0.7723(2) 0.0439(6) Uani 1 1 d . . .
H5 H -0.1161 0.7406 0.8152 0.053 Uiso 1 1 calc R A .
N2 N 0.1577(2) 0.68063(10) 0.55907(15) 0.0321(4) Uani 1 1 d . A .
C6 C 0.1582(3) 0.75117(13) 0.55330(19) 0.0380(5) Uani 1 1 d . A .
H6 H 0.2065 0.7766 0.5032 0.046 Uiso 1 1 calc R . .
N3 N 0.2285(2) 0.63714(10) 0.49164(15) 0.0332(4) Uani 1 1 d . . .
H3A H 0.2708 0.6552 0.4403 0.040 Uiso 1 1 calc R A .
C7 C 0.2279(3) 0.56420(12) 0.51079(17) 0.0304(5) Uani 1 1 d . A .
N4 N 0.2958(3) 0.51881(10) 0.44770(16) 0.0360(4) Uani 1 1 d . . .
H4A H 0.2961 0.4718 0.4569 0.043 Uiso 1 1 calc R A .
N5 N 0.3650(2) 0.54951(11) 0.36766(15) 0.0343(4) Uani 1 1 d . A .
C8 C 0.4295(3) 0.50513(13) 0.30886(19) 0.0353(5) Uani 1 1 d . . .
H8 H 0.4288 0.4544 0.3197 0.042 Uiso 1 1 calc R A .
C9 C 0.5048(3) 0.53707(13) 0.22352(18) 0.0338(5) Uani 1 1 d . A .
C10 C 0.5842(3) 0.49443(14) 0.15780(19) 0.0398(6) Uani 1 1 d . . .
H10 H 0.5912 0.4435 0.1663 0.048 Uiso 1 1 calc R A .
C11 C 0.6536(4) 0.52832(16) 0.0790(2) 0.0461(6) Uani 1 1 d . A .
H11 H 0.7095 0.5001 0.0351 0.055 Uiso 1 1 calc R . .
C12 C 0.6403(4) 0.60351(17) 0.0654(2) 0.0486(7) Uani 1 1 d . . .
H12 H 0.6847 0.6263 0.0116 0.058 Uiso 1 1 calc R A .
C13 C 0.5608(4) 0.64439(15) 0.1320(2) 0.0454(6) Uani 1 1 d . A .
H13 H 0.5512 0.6953 0.1238 0.055 Uiso 1 1 calc R . .
N6 N 0.4965(3) 0.61110(11) 0.20932(16) 0.0378(5) Uani 1 1 d . . .
H6A H 0.4484 0.6377 0.2511 0.045 Uiso 1 1 calc R A .
N7 N -0.0543(3) 0.58368(13) 0.8397(2) 0.0493(6) Uani 1 1 d . . .
O1 O -0.1104(3) 0.58863(12) 0.75113(18) 0.0573(5) Uani 1 1 d . A .
O2 O -0.1324(5) 0.54709(17) 0.8990(2) 0.1069(12) Uani 1 1 d . A .
O3 O 0.0757(4) 0.61224(19) 0.8691(2) 0.0953(9) Uani 1 1 d . A .
N8 N -0.2928(3) 0.67544(13) 0.52365(19) 0.0472(6) Uani 1 1 d . . .
O4 O -0.1913(3) 0.62375(12) 0.5347(3) 0.0430(7) Uani 0.856(7) 1 d P A .
O5 O -0.2485(4) 0.73590(12) 0.4953(2) 0.0803(8) Uani 1 1 d . A .
O6 O -0.4322(3) 0.6649(2) 0.5502(3) 0.0849(13) Uani 0.856(7) 1 d P A .
O4A O -0.217(2) 0.6294(9) 0.5775(14) 0.042(4) Uiso 0.144(7) 1 d P A 1
O6A O -0.380(3) 0.6439(13) 0.4469(19) 0.100(9) Uiso 0.144(7) 1 d P A 1
N9 N 0.4092(3) 0.77433(13) 0.33048(19) 0.0510(6) Uani 1 1 d . . .
O7 O 0.4675(17) 0.7957(3) 0.2540(5) 0.117(4) Uani 0.86(2) 1 d P B .
O8 O 0.3544(3) 0.70895(10) 0.33148(16) 0.0535(5) Uani 1 1 d . B .
O9 O 0.3999(9) 0.81562(17) 0.4035(5) 0.0572(13) Uani 0.86(2) 1 d P B .
O7A O 0.545(2) 0.7803(12) 0.291(2) 0.044(7) Uiso 0.14(2) 1 d P B 2
O9A O 0.346(3) 0.8169(11) 0.373(2) 0.040(5) Uiso 0.14(2) 1 d P B 2

loop_
_atom_site_aniso_label
_atom_site_aniso_U_11
_atom_site_aniso_U_22
_atom_site_aniso_U_33
_atom_site_aniso_U_23
_atom_site_aniso_U_13
_atom_site_aniso_U_12
Cu1 0.04179(18) 0.02482(15) 0.04013(18) 0.00009(11) 0.01506(12) -0.00271(11)
S1 0.0484(4) 0.0261(3) 0.0386(3) 0.0049(2) 0.0156(3) 0.0018(2)
N1 0.0454(12) 0.0263(9) 0.0431(11) -0.0025(8) 0.0133(9) -0.0018(8)
C1 0.0416(13) 0.0274(11) 0.0399(13) -0.0022(9) 0.0089(10) -0.0031(9)
C2 0.0566(16) 0.0258(12) 0.0498(15) 0.0001(10) 0.0130(12) -0.0013(11)
C3 0.0629(18) 0.0270(12) 0.0559(17) -0.0062(11) 0.0104(14) 0.0035(12)
C4 0.0605(18) 0.0358(13) 0.0494(16) -0.0081(11) 0.0172(13) 0.0066(12)
C5 0.0545(16) 0.0342(13) 0.0455(15) -0.0005(11) 0.0179(12) 0.0024(11)
N2 0.0358(10) 0.0252(9) 0.0364(10) -0.0017(7) 0.0088(8) -0.0020(7)
C6 0.0476(14) 0.0284(11) 0.0398(13) -0.0008(10) 0.0131(11) -0.0052(10)
N3 0.0401(11) 0.0258(9) 0.0358(10) -0.0014(8) 0.0146(8) -0.0027(8)
C7 0.0309(11) 0.0272(10) 0.0338(11) -0.0002(9) 0.0062(9) -0.0025(8)
N4 0.0464(12) 0.0228(9) 0.0414(11) 0.0009(8) 0.0173(9) 0.0001(8)
N5 0.0392(11) 0.0285(9) 0.0369(11) 0.0010(8) 0.0127(8) -0.0013(8)
C8 0.0415(13) 0.0269(11) 0.0384(12) -0.0010(9) 0.0080(10) -0.0026(9)
C9 0.0365(12) 0.0312(11) 0.0340(12) -0.0008(9) 0.0046(10) -0.0014(9)
C10 0.0470(14) 0.0341(12) 0.0390(13) -0.0029(10) 0.0069(11) 0.0037(10)
C11 0.0531(16) 0.0510(16) 0.0360(13) -0.0044(11) 0.0135(12) 0.0018(12)
C12 0.0586(18) 0.0504(16) 0.0386(14) 0.0069(12) 0.0142(13) -0.0027(13)
C13 0.0543(16) 0.0375(14) 0.0452(15) 0.0071(11) 0.0081(12) -0.0018(11)
N6 0.0446(12) 0.0302(10) 0.0396(11) -0.0005(8) 0.0096(9) -0.0004(9)
N7 0.0692(17) 0.0310(11) 0.0510(15) -0.0014(10) 0.0230(13) 0.0071(11)
O1 0.0606(13) 0.0519(12) 0.0627(14) 0.0021(10) 0.0232(11) -0.0128(10)
O2 0.165(3) 0.083(2) 0.087(2) 0.0225(16) 0.083(2) 0.002(2)
O3 0.111(3) 0.104(2) 0.0678(18) 0.0121(17) -0.0037(17) 0.002(2)
N8 0.0486(14) 0.0372(12) 0.0538(14) -0.0005(10) -0.0047(11) 0.0003(10)
O4 0.0448(13) 0.0271(11) 0.0573(18) -0.0036(10) 0.0068(12) 0.0032(8)
O5 0.0961(19) 0.0325(11) 0.112(2) 0.0130(12) 0.0106(17) 0.0020(11)
O6 0.0440(17) 0.102(3) 0.112(3) 0.019(2) 0.0237(16) 0.0093(16)
N9 0.0715(17) 0.0315(11) 0.0519(14) 0.0014(10) 0.0162(12) -0.0049(11)
O7 0.222(10) 0.063(2) 0.076(3) 0.004(2) 0.070(5) -0.049(3)
O8 0.0819(15) 0.0277(9) 0.0539(12) -0.0012(8) 0.0218(11) -0.0102(9)
O9 0.072(3) 0.0385(14) 0.062(2) -0.0138(13) 0.012(2) -0.0109(14)

loop_
_atom_type_symbol
_atom_type_description
_atom_type_scat_dispersion_real
_atom_type_scat_dispersion_imag
_atom_type_scat_source
C C 0.0033 0.0016 'International Tables Vol C Tables 4.2.6.8 and 6.1.1.4'
H H 0.0000 0.0000 'International Tables Vol C Tables 4.2.6.8 and 6.1.1.4'
N N 0.0061 0.0033 'International Tables Vol C Tables 4.2.6.8 and 6.1.1.4'
O O 0.0106 0.0060 'International Tables Vol C Tables 4.2.6.8 and 6.1.1.4'
S S 0.1246 0.1234 'International Tables Vol C Tables 4.2.6.8 and 6.1.1.4'
Cu Cu 0.3201 1.2651 'International Tables Vol C Tables 4.2.6.8 and 6.1.1.4'

loop_
_geom_angle_atom_site_label_1
_geom_angle_atom_site_label_2
_geom_angle_atom_site_label_3
_geom_angle
O1 Cu1 N2 174.47(10)
O1 Cu1 N1 101.11(9)
N2 Cu1 N1 80.39(8)
O1 Cu1 O4A 73.0(5)
N2 Cu1 O4A 101.7(5)
N1 Cu1 O4A 93.0(5)
O1 Cu1 S1 95.15(7)
N2 Cu1 S1 84.40(6)
N1 Cu1 S1 160.79(7)
O4A Cu1 S1 101.6(5)
O1 Cu1 O4 85.78(11)
N2 Cu1 O4 88.73(10)
N1 Cu1 O4 99.21(9)
O4A Cu1 O4 15.5(5)
S1 Cu1 O4 92.06(7)
C7 S1 Cu1 95.60(8)
C5 N1 C1 118.9(2)
C5 N1 Cu1 128.61(18)
C1 N1 Cu1 112.43(16)
N1 C1 C2 122.0(2)
N1 C1 C6 114.9(2)
C2 C1 C6 123.1(2)
C1 C2 C3 118.4(3)
C4 C3 C2 119.7(2)
C3 C4 C5 118.9(3)
N1 C5 C4 122.1(3)
C6 N2 N3 122.1(2)
C6 N2 Cu1 117.55(17)
N3 N2 Cu1 120.05(14)
N2 C6 C1 114.4(2)
C7 N3 N2 115.58(19)
N4 C7 N3 118.4(2)
N4 C7 S1 118.83(17)
N3 C7 S1 122.76(17)
C7 N4 N5 117.96(19)
C8 N5 N4 116.8(2)
N5 C8 C9 117.4(2)
N6 C9 C10 119.1(2)
N6 C9 C8 118.6(2)
C10 C9 C8 122.2(2)
C9 C10 C11 119.2(2)
C12 C11 C10 120.3(3)
C13 C12 C11 119.1(3)
N6 C13 C12 120.1(3)
C13 N6 C9 122.1(2)
O3 N7 O1 121.0(3)
O3 N7 O2 120.7(3)
O1 N7 O2 118.3(3)
N7 O1 Cu1 115.54(19)
O5 N8 O4A 129.3(8)
O5 N8 O6 122.3(3)
O4A N8 O6 99.4(9)
O5 N8 O4 119.1(3)
O4A N8 O4 29.5(8)
O6 N8 O4 118.3(3)
O5 N8 O6A 107.9(11)
O4A N8 O6A 111.5(13)
O6 N8 O6A 72.7(11)
O4 N8 O6A 94.4(10)
O4A O4 N8 73.1(15)
O4A O4 Cu1 69.7(15)
N8 O4 Cu1 118.6(2)
N8 O6 O6A 55.8(9)
O4 O4A N8 77.4(16)
O4 O4A Cu1 94.8(17)
N8 O4A Cu1 130.3(11)
N8 O6A O6 51.5(9)
O9A N9 O7 116.3(10)
O9A N9 O9 27.7(12)
O7 N9 O9 121.3(3)
O9A N9 O8 117.0(12)
O7 N9 O8 118.1(3)
O9 N9 O8 120.5(3)
O9A N9 O7A 128.2(16)
O7 N9 O7A 37.9(7)
O9 N9 O7A 113.1(8)
O8 N9 O7A 114.1(9)
O7A O7 N9 74.7(15)
O9A O9 N9 65(2)
O7 O7A N9 67.4(13)
O9 O9A N9 88(2)

loop_
_geom_bond_atom_site_label_1
_geom_bond_atom_site_label_2
_geom_bond_distance
Cu1 O1 1.951(2)
Cu1 N2 1.9594(19)
Cu1 N1 2.013(2)
Cu1 O4A 2.230(16)
Cu1 S1 2.2842(6)
Cu1 O4 2.369(3)
S1 C7 1.701(2)
N1 C5 1.331(3)
N1 C1 1.356(3)
C1 C2 1.377(3)
C1 C6 1.463(3)
C2 C3 1.385(4)
C3 C4 1.377(4)
C4 C5 1.382(4)
N2 C6 1.278(3)
N2 N3 1.365(3)
N3 C7 1.344(3)
C7 N4 1.335(3)
N4 N5 1.372(3)
N5 C8 1.272(3)
C8 C9 1.463(3)
C9 N6 1.353(3)
C9 C10 1.377(3)
C10 C11 1.384(4)
C11 C12 1.375(4)
C12 C13 1.368(4)
C13 N6 1.343(3)
N7 O3 1.218(4)
N7 O1 1.224(3)
N7 O2 1.254(3)
N8 O5 1.224(3)
N8 O4A 1.229(16)
N8 O6 1.248(4)
N8 O4 1.254(3)
N8 O6A 1.32(2)
O4 O4A 0.633(17)
O6 O6A 1.52(3)
N9 O9A 1.12(2)
N9 O7 1.228(4)
N9 O9 1.233(4)
N9 O8 1.266(3)
N9 O7A 1.28(2)
O7 O7A 0.818(15)
O9 O9A 0.57(2)

loop_
_geom_torsion_atom_site_label_1
_geom_torsion_atom_site_label_2
_geom_torsion_atom_site_label_3
_geom_torsion_atom_site_label_4
_geom_torsion
O1 Cu1 S1 C7 165.18(11)
N2 Cu1 S1 C7 -9.29(10)
N1 Cu1 S1 C7 -46.9(2)
O4A Cu1 S1 C7 91.5(5)
O4 Cu1 S1 C7 79.23(11)
O1 Cu1 N1 C5 10.2(3)
N2 Cu1 N1 C5 -175.2(3)
O4A Cu1 N1 C5 83.5(5)
S1 Cu1 N1 C5 -137.1(2)
O4 Cu1 N1 C5 97.7(3)
O1 Cu1 N1 C1 -171.23(18)
N2 Cu1 N1 C1 3.36(18)
O4A Cu1 N1 C1 -98.0(5)
S1 Cu1 N1 C1 41.4(3)
O4 Cu1 N1 C1 -83.8(2)
C5 N1 C1 C2 -0.2(4)
Cu1 N1 C1 C2 -178.9(2)
C5 N1 C1 C6 177.4(2)
Cu1 N1 C1 C6 -1.3(3)
N1 C1 C2 C3 1.8(4)
C6 C1 C2 C3 -175.6(3)
C1 C2 C3 C4 -1.6(5)
C2 C3 C4 C5 -0.1(5)
C1 N1 C5 C4 -1.6(4)
Cu1 N1 C5 C4 176.8(2)
C3 C4 C5 N1 1.8(5)
O1 Cu1 N2 C6 100.8(9)
N1 Cu1 N2 C6 -5.4(2)
O4A Cu1 N2 C6 85.7(5)
S1 Cu1 N2 C6 -173.7(2)
O4 Cu1 N2 C6 94.2(2)
O1 Cu1 N2 N3 -73.3(9)
N1 Cu1 N2 N3 -179.44(19)
O4A Cu1 N2 N3 -88.4(5)
S1 Cu1 N2 N3 12.32(16)
O4 Cu1 N2 N3 -79.87(18)
N3 N2 C6 C1 -180.0(2)
Cu1 N2 C6 C1 6.1(3)
N1 C1 C6 N2 -3.0(3)
C2 C1 C6 N2 174.5(3)
C6 N2 N3 C7 175.9(2)
Cu1 N2 N3 C7 -10.4(3)
N2 N3 C7 N4 -179.8(2)
N2 N3 C7 S1 -0.2(3)
Cu1 S1 C7 N4 -172.40(18)
Cu1 S1 C7 N3 8.0(2)
N3 C7 N4 N5 1.1(3)
S1 C7 N4 N5 -178.52(17)
C7 N4 N5 C8 179.7(2)
N4 N5 C8 C9 -179.6(2)
N5 C8 C9 N6 -2.6(4)
N5 C8 C9 C10 177.1(2)
N6 C9 C10 C11 0.1(4)
C8 C9 C10 C11 -179.6(2)
C9 C10 C11 C12 -1.3(4)
C10 C11 C12 C13 1.4(5)
C11 C12 C13 N6 -0.2(5)
C12 C13 N6 C9 -1.1(4)
C10 C9 N6 C13 1.2(4)
C8 C9 N6 C13 -179.1(2)
O3 N7 O1 Cu1 6.1(4)
O2 N7 O1 Cu1 -172.4(2)
N2 Cu1 O1 N7 178(22)
N1 Cu1 O1 N7 -77.0(2)
O4A Cu1 O1 N7 -166.7(5)
S1 Cu1 O1 N7 92.71(19)
O4 Cu1 O1 N7 -175.6(2)
O5 N8 O4 O4A 119.2(16)
O6 N8 O4 O4A -54.8(16)
O6A N8 O4 O4A -127.6(19)
O5 N8 O4 Cu1 64.5(4)
O4A N8 O4 Cu1 -54.7(16)
O6 N8 O4 Cu1 -109.5(3)
O6A N8 O4 Cu1 177.8(11)
O1 Cu1 O4 O4A 33.6(16)
N2 Cu1 O4 O4A -147.1(16)
N1 Cu1 O4 O4A -67.0(16)
S1 Cu1 O4 O4A 128.6(16)
O1 Cu1 O4 N8 89.9(3)
N2 Cu1 O4 N8 -90.7(3)
N1 Cu1 O4 N8 -10.7(3)
O4A Cu1 O4 N8 56.3(16)
S1 Cu1 O4 N8 -175.1(3)
O5 N8 O6 O6A 100.6(11)
O4A N8 O6 O6A -109.7(14)
O4 N8 O6 O6A -85.6(11)
Cu1 O4 O4A N8 130.2(9)
N8 O4 O4A Cu1 -130.2(9)
O5 N8 O4A O4 -80.3(17)
O6 N8 O4A O4 133.2(13)
O6A N8 O4A O4 58.1(19)
O5 N8 O4A Cu1 5(2)
O6 N8 O4A Cu1 -141.2(14)
O4 N8 O4A Cu1 86(2)
O6A N8 O4A Cu1 143.8(17)
O1 Cu1 O4A O4 -144.8(17)
N2 Cu1 O4A O4 33.7(17)
N1 Cu1 O4A O4 114.5(16)
S1 Cu1 O4A O4 -52.9(16)
O1 Cu1 O4A N8 137.7(18)
N2 Cu1 O4A N8 -43.8(18)
N1 Cu1 O4A N8 37.0(17)
S1 Cu1 O4A N8 -130.4(16)
O4 Cu1 O4A N8 -78(2)
O5 N8 O6A O6 -119.2(5)
O4A N8 O6A O6 93.5(11)
O4 N8 O6A O6 118.3(4)
O9A N9 O7 O7A 119(2)
O9 N9 O7 O7A 88.0(15)
O8 N9 O7 O7A -93.9(16)
O7 N9 O9 O9A 87(3)
O8 N9 O9 O9A -91(2)
O7A N9 O9 O9A 129(3)
O9A N9 O7A O7 -85(2)
O9 N9 O7A O7 -111.9(11)
O8 N9 O7A O7 105.4(13)
O7 N9 O9A O9 -108(2)
O8 N9 O9A O9 105(2)
O7A N9 O9A O9 -65(3)
